data_7110354
loop_
_publ_author_name
'Crich, David'
'Mataka, Jan'
'Sun, Sanxing'
'Wink, Donald J.'
'Lam, K.-C.'
'Rheingold, Arnold L.'

_publ_section_title
;
 Stereoselective sulfoxidation of \a-mannopyranosyl thioglycosides: the
 exo-anomeric effect in action
;
_journal_issue 24
_journal_name_full 'Chemical Communications'
_journal_page_first 2763
_journal_paper_doi 10.1039/a804126a
_journal_year 1998
_chemical_formula_analytical 'C15 H20 O6 S1'
_chemical_formula_moiety 'C15 H20 O6 S1'
_chemical_formula_structural 'C15 H20 O6 S1'
_chemical_formula_sum 'C15 H20 O6 S'
_chemical_formula_weight 328.39
_chemical_melting_point ?
_chemical_name_common
;
Compound 22: Mannosyl benzylidene ethyl sulfone
;
_chemical_name_systematic
;
S-Ethyl 4,6-Benzylidene-1-deoxy-1-thia-\a-D-mannopyranoside S-Oxide
;
_space_group_IT_number 4
_symmetry_cell_setting monoclinic
_symmetry_space_group_name_Hall 'P 2yb'
_symmetry_space_group_name_H-M 'P 1 21 1'
_atom_sites_solution_hydrogens geom
_atom_sites_solution_primary direct
_atom_sites_solution_secondary difmap
_audit_creation_method SHELXL-97
_cell_angle_alpha 90.00
_cell_angle_beta 95.554(2)
_cell_angle_gamma 90.00
_cell_formula_units_Z 2
_cell_length_a 5.1509(2)
_cell_length_b 12.9187(4)
_cell_length_c 11.4762(5)
_cell_measurement_reflns_used 1874
_cell_measurement_temperature 173(2)
_cell_measurement_theta_max 25
_cell_measurement_theta_min 2
_cell_volume 760.07(5)
_computing_cell_refinement 'Bruker SMART'
_computing_data_collection 'Bruker SMART'
_computing_data_reduction 'Bruker SHELXTL'
_computing_molecular_graphics 'Bruker SHELXTL'
_computing_publication_material 'Bruker SHELXTL'
_computing_structure_refinement 'SHELXL-97 (Sheldrick, 1997)'
_computing_structure_solution 'SHELXS-97 (Sheldrick, 1990)'
_diffrn_ambient_temperature 173(2)
_diffrn_measured_fraction_theta_full 0.904
_diffrn_measured_fraction_theta_max 0.904
_diffrn_measurement_device_type 'CCD area detector'
_diffrn_measurement_method 'phi and omega scans'
_diffrn_radiation_monochromator graphite
_diffrn_radiation_source 'fine-focus sealed tube'
_diffrn_radiation_type MoK\a
_diffrn_radiation_wavelength 0.71073
_diffrn_reflns_av_R_equivalents 0.1236
_diffrn_reflns_av_sigmaI/netI 0.0878
_diffrn_reflns_limit_h_max 5
_diffrn_reflns_limit_h_min -5
_diffrn_reflns_limit_k_max 14
_diffrn_reflns_limit_k_min -14
_diffrn_reflns_limit_l_max 11
_diffrn_reflns_limit_l_min -11
_diffrn_reflns_number 2613
_diffrn_reflns_theta_full 23.99
_diffrn_reflns_theta_max 23.99
_diffrn_reflns_theta_min 1.78
_exptl_absorpt_coefficient_mu 0.240
_exptl_absorpt_correction_type none
_exptl_crystal_colour Colorless
_exptl_crystal_density_diffrn 1.435
_exptl_crystal_density_method 'not measured'
_exptl_crystal_description Needle
_exptl_crystal_F_000 348
_exptl_crystal_size_max 0.30
_exptl_crystal_size_mid 0.05
_exptl_crystal_size_min 0.05
_refine_diff_density_max 0.623
_refine_diff_density_min -0.517
_refine_diff_density_rms 0.133
_refine_ls_abs_structure_details 'Flack H D (1983), Acta Cryst. A39, 876-881'
_refine_ls_abs_structure_Flack -0.3(3)
_refine_ls_extinction_method none
_refine_ls_goodness_of_fit_ref 2.415
_refine_ls_hydrogen_treatment mixed
_refine_ls_matrix_type full
_refine_ls_number_parameters 199
_refine_ls_number_reflns 1718
_refine_ls_number_restraints 1
_refine_ls_restrained_S_all 2.414
_refine_ls_R_factor_all 0.1039
_refine_ls_R_factor_gt 0.0864
_refine_ls_shift/su_max 0.002
_refine_ls_shift/su_mean 0.001
_refine_ls_structure_factor_coef Fsqd
_refine_ls_weighting_details 'calc w=1/[\s^2^(Fo^2^)+(0.0900P)^2^+0.0000P] where P=(Fo^2^+2Fc^2^)/3'
_refine_ls_weighting_scheme calc
_refine_ls_wR_factor_gt 0.2582
_refine_ls_wR_factor_ref 0.2847
_reflns_number_gt 1551
_reflns_number_total 1718
_reflns_threshold_expression >2sigma(I)
_cod_data_source_file 804126asup1.cif
_cod_data_source_block DWDC8
_cod_depositor_comments
;
The following automatic conversions were performed:

'_chemical_melting_point' value 'not measured' was changed to '?' -
the value is undefined or not given.

Automatic conversion script
Id: cif_fix_values 1891 2012-01-12 08:04:46Z andrius 
;
_cod_original_cell_volume 760.07(8)
_cod_original_sg_symbol_Hall p_2yb
_cod_original_sg_symbol_H-M p_1_21_1
_cod_original_formula_sum 'C15 H20 O6 S1'
_cod_database_code 7110354

loop_
_symmetry_equiv_pos_as_xyz
+x,+y,+z
-x,1/2+y,-z

loop_
_atom_site_label
_atom_site_type_symbol
_atom_site_fract_x
_atom_site_fract_y
_atom_site_fract_z
_atom_site_U_iso_or_equiv
_atom_site_adp_type
_atom_site_occupancy
_atom_site_symmetry_multiplicity
_atom_site_calc_flag
_atom_site_refinement_flags
S1 S 0.2898(5) 0.5464(2) 0.6479(2) 0.0263(8) Uani 1 1 d .
O1 O 0.6480(14) 0.3455(6) 0.4537(7) 0.034(2) Uani 1 1 d .
H1A H 0.6511 0.2809 0.4612 0.051 Uiso 1 1 calc R
O2 O 0.1998(15) 0.2356(6) 0.4525(7) 0.031(2) Uani 1 1 d .
H2A H 0.0616 0.2030 0.4609 0.046 Uiso 1 1 calc R
O3 O 0.6628(13) 0.4023(6) 0.7040(7) 0.0246(18) Uani 1 1 d .
O4 O 0.2323(13) 0.1776(5) 0.7013(7) 0.0222(17) Uani 1 1 d .
O5 O 0.4510(14) 0.1981(6) 0.8893(7) 0.0290(19) Uani 1 1 d .
O6 O 0.2419(15) 0.6181(5) 0.5455(7) 0.0291(19) Uani 1 1 d .
C1 C 0.5476(18) 0.4598(8) 0.6032(9) 0.018(2) Uani 1 1 d .
H1B H 0.6861 0.5027 0.5715 0.021 Uiso 1 1 calc R
C2 C 0.4919(19) 0.3258(8) 0.7453(10) 0.022(2) Uani 1 1 d .
H2B H 0.3340 0.3612 0.7705 0.026 Uiso 1 1 calc R
C3 C 0.408(2) 0.2505(9) 0.6524(10) 0.028(3) Uani 1 1 d .
H3A H 0.5632 0.2131 0.6271 0.033 Uiso 1 1 calc R
C4 C 0.258(2) 0.3013(8) 0.5482(10) 0.023(3) Uani 1 1 d .
H4A H 0.0931 0.3319 0.5725 0.028 Uiso 1 1 calc R
C5 C 0.428(2) 0.3866(8) 0.5055(10) 0.025(3) Uani 1 1 d .
H5A H 0.3210 0.4287 0.4455 0.030 Uiso 1 1 calc R
C6 C 0.631(2) 0.2715(9) 0.8497(11) 0.029(3) Uani 1 1 d .
H6B H 0.7891 0.2359 0.8272 0.035 Uiso 1 1 calc R
H6C H 0.6847 0.3220 0.9124 0.035 Uiso 1 1 calc R
C7 C 0.370(2) 0.1238(8) 0.7994(10) 0.025(3) Uani 1 1 d .
H7A H 0.5239 0.0855 0.7742 0.029 Uiso 1 1 calc R
C8 C 0.1781(17) 0.0498(10) 0.8469(9) 0.024(2) Uani 1 1 d .
C9 C 0.108(2) 0.0561(11) 0.9623(10) 0.036(3) Uani 1 1 d .
H9A H 0.1774 0.1094 1.0131 0.043 Uiso 1 1 calc R
C10 C -0.061(2) -0.0143(9) 1.0007(12) 0.035(3) Uani 1 1 d .
H10A H -0.0997 -0.0117 1.0799 0.042 Uiso 1 1 calc R
C11 C -0.175(2) -0.0885(10) 0.9289(12) 0.034(3) Uani 1 1 d .
H11A H -0.2972 -0.1351 0.9571 0.041 Uiso 1 1 calc R
C12 C -0.112(2) -0.0959(10) 0.8116(10) 0.032(3) Uani 1 1 d .
H12A H -0.1864 -0.1481 0.7605 0.038 Uiso 1 1 calc R
C13 C 0.063(2) -0.0242(9) 0.7740(11) 0.031(3) Uani 1 1 d .
H13A H 0.1038 -0.0267 0.6951 0.038 Uiso 1 1 calc R
C14 C 0.490(2) 0.6164(9) 0.7595(11) 0.031(3) Uani 1 1 d .
H14A H 0.5590 0.5681 0.8219 0.037 Uiso 1 1 calc R
H14B H 0.6390 0.6486 0.7251 0.037 Uiso 1 1 calc R
C15 C 0.326(3) 0.7002(9) 0.8115(11) 0.038(3) Uani 1 1 d .
H15A H 0.4338 0.7378 0.8725 0.057 Uiso 1 1 calc R
H15B H 0.1785 0.6680 0.8457 0.057 Uiso 1 1 calc R
H15C H 0.2601 0.7485 0.7497 0.057 Uiso 1 1 calc R

loop_
_atom_site_aniso_label
_atom_site_aniso_U_11
_atom_site_aniso_U_22
_atom_site_aniso_U_33
_atom_site_aniso_U_23
_atom_site_aniso_U_13
_atom_site_aniso_U_12
S1 0.0288(12) 0.0297(14) 0.0202(17) -0.0004(13) 0.0015(10) 0.0064(12)
O1 0.033(4) 0.037(4) 0.033(6) 0.002(4) 0.008(4) 0.000(4)
O2 0.045(5) 0.034(4) 0.013(5) -0.005(3) 0.000(3) -0.015(3)
O3 0.022(4) 0.029(4) 0.021(5) 0.006(4) -0.004(3) -0.003(3)
O4 0.025(3) 0.027(4) 0.014(5) 0.005(3) -0.002(3) -0.001(3)
O5 0.028(4) 0.043(4) 0.015(5) 0.001(4) 0.001(3) -0.004(4)
O6 0.048(5) 0.025(4) 0.014(5) 0.005(3) 0.000(4) 0.002(4)
C1 0.021(4) 0.028(5) 0.004(6) -0.003(4) 0.004(4) 0.006(4)
C2 0.023(5) 0.028(6) 0.014(7) 0.002(5) -0.001(4) 0.001(4)
C3 0.030(6) 0.038(7) 0.016(8) -0.005(5) 0.007(5) -0.003(5)
C4 0.031(5) 0.027(6) 0.009(7) 0.001(4) -0.005(5) -0.001(4)
C5 0.037(6) 0.026(6) 0.011(7) -0.004(5) -0.003(5) 0.005(5)
C6 0.032(6) 0.030(6) 0.022(8) 0.008(5) -0.012(5) -0.012(5)
C7 0.032(6) 0.029(5) 0.012(7) 0.000(5) 0.002(5) 0.002(5)
C8 0.024(5) 0.030(6) 0.017(7) 0.004(5) 0.005(4) 0.007(5)
C9 0.040(6) 0.055(8) 0.013(7) -0.001(6) 0.004(5) 0.006(6)
C10 0.051(7) 0.033(6) 0.023(8) 0.006(5) 0.014(6) -0.005(6)
C11 0.018(5) 0.043(7) 0.045(9) 0.016(6) 0.018(5) -0.002(5)
C12 0.038(6) 0.048(7) 0.011(7) 0.006(6) 0.011(5) 0.003(6)
C13 0.029(5) 0.042(7) 0.025(8) 0.001(6) 0.014(5) -0.007(5)
C14 0.049(7) 0.027(6) 0.016(8) -0.004(5) -0.002(5) 0.009(5)
C15 0.059(8) 0.041(7) 0.014(7) -0.001(5) 0.008(6) -0.003(6)

loop_
_atom_type_symbol
_atom_type_oxidation_number
_atom_type_number_in_cell
_atom_type_scat_dispersion_real
_atom_type_scat_dispersion_imag
_atom_type_scat_source
C 0 30 .002 .002 Int._Tables_Vol_IV_Tables_2.2B_and_2.3.1
H 0 40 0 0 Int._Tables_Vol_IV_Tables_2.2B_and_2.3.1
O 0 12 .008 .006 Int._Tables_Vol_IV_Tables_2.2B_and_2.3.1
S 0 2 .11 .124 Int._Tables_Vol_IV_Tables_2.2B_and_2.3.1

loop_
_geom_angle_atom_site_label_1
_geom_angle_atom_site_label_2
_geom_angle_atom_site_label_3
_geom_angle
O6 S1 C14 106.6(5)
O6 S1 C1 103.0(4)
C14 S1 C1 97.1(5)
C2 O3 C1 113.5(7)
C7 O4 C3 109.5(7)
C6 O5 C7 111.4(9)
O3 C1 C5 111.6(7)
O3 C1 S1 109.8(6)
C5 C1 S1 108.9(6)
O3 C2 C3 111.2(9)
O3 C2 C6 108.8(8)
C3 C2 C6 110.6(9)
O4 C3 C2 107.2(9)
O4 C3 C4 107.2(8)
C2 C3 C4 112.2(9)
O2 C4 C3 114.4(8)
O2 C4 C5 105.9(9)
C3 C4 C5 107.7(8)
O1 C5 C4 111.7(8)
O1 C5 C1 104.6(8)
C4 C5 C1 114.3(9)
O5 C6 C2 106.6(8)
O5 C7 O4 108.8(8)
O5 C7 C8 108.4(9)
O4 C7 C8 107.1(8)
C13 C8 C9 118.7(12)
C13 C8 C7 118.7(10)
C9 C8 C7 122.6(12)
C10 C9 C8 119.7(13)
C9 C10 C11 121.9(13)
C10 C11 C12 119.7(11)
C13 C12 C11 117.8(12)
C8 C13 C12 122.1(12)
C15 C14 S1 109.4(9)

loop_
_geom_bond_atom_site_label_1
_geom_bond_atom_site_label_2
_geom_bond_distance
S1 O6 1.497(7)
S1 C14 1.807(12)
S1 C1 1.847(9)
O1 C5 1.432(14)
O2 C4 1.398(12)
O3 C2 1.435(13)
O3 C1 1.452(12)
O4 C7 1.449(12)
O4 C3 1.457(14)
O5 C6 1.432(14)
O5 C7 1.441(13)
C1 C5 1.548(14)
C2 C3 1.476(15)
C2 C6 1.509(14)
C3 C4 1.509(15)
C4 C5 1.518(16)
C7 C8 1.515(16)
C8 C13 1.367(17)
C8 C9 1.409(16)
C9 C10 1.359(18)
C10 C11 1.360(19)
C11 C12 1.418(18)
C12 C13 1.388(17)
C14 C15 1.528(18)
